data_2202497
loop_
_publ_author_name
'Nagarajan Vembu'
'Maruthai Nallu'
'Elinor C. Spencer'
'Judith A. K. Howard'

_publ_section_title
;
 2-Nitrophenyl 3-nitrobenzenesulfonate
;
_journal_issue 9
_journal_name_full 'Acta Crystallographica Section E'
_journal_page_first o1390
_journal_page_last o1392
_journal_paper_doi 10.1107/S1600536803018191
_journal_volume 59
_journal_year 2003
_chemical_formula_iupac 'C12 H8 N2 O7 S'
_chemical_formula_moiety 'C12 H8 N2 O7 S'
_chemical_formula_sum 'C12 H8 N2 O7 S'
_chemical_formula_weight 324.26
_chemical_melting_point 359.0(10)
_chemical_name_common 'o-Nitrophenyl m-nitrobenzenesulfonate'
_chemical_name_systematic
;
2-Nitrophenyl 3-nitrobenzenesulfonate
;
_space_group_IT_number 33
_symmetry_cell_setting orthorhombic
_symmetry_space_group_name_Hall 'P 2c -2n'
_symmetry_space_group_name_H-M 'P n a 21'
_atom_sites_solution_hydrogens geom
_atom_sites_solution_primary direct
_atom_sites_solution_secondary difmap
_audit_creation_method SHELXL-97
_cell_angle_alpha 90.00
_cell_angle_beta 90.00
_cell_angle_gamma 90.00
_cell_formula_units_Z 4
_cell_length_a 19.9671(8)
_cell_length_b 12.7083(5)
_cell_length_c 5.1306(2)
_cell_measurement_reflns_used 2719
_cell_measurement_temperature 120(2)
_cell_measurement_theta_max 26.681
_cell_measurement_theta_min 2.594
_cell_volume 1301.88(9)
_computing_cell_refinement SMART
_computing_data_collection 'SMART (Bruker, 1998)'
_computing_data_reduction 'SAINT (Bruker, 1998)'
_computing_molecular_graphics SHELXTL
_computing_publication_material SHELXTL
_computing_structure_refinement SHELXTL
_computing_structure_solution 'SHELXTL (Sheldrick, 1998)'
_diffrn_ambient_temperature 120(2)
_diffrn_detector_area_resol_mean 8
_diffrn_measured_fraction_theta_full 1.000
_diffrn_measured_fraction_theta_max 1.000
_diffrn_measurement_device_type 'Bruker SMART CCD 6K area-detector'
_diffrn_measurement_method \w
_diffrn_radiation_monochromator graphite
_diffrn_radiation_source 'fine-focus sealed tube'
_diffrn_radiation_type MoK\a
_diffrn_radiation_wavelength 0.71073
_diffrn_reflns_av_R_equivalents 0.0594
_diffrn_reflns_av_sigmaI/netI 0.0545
_diffrn_reflns_limit_h_max 25
_diffrn_reflns_limit_h_min -24
_diffrn_reflns_limit_k_max 15
_diffrn_reflns_limit_k_min -16
_diffrn_reflns_limit_l_max 6
_diffrn_reflns_limit_l_min -6
_diffrn_reflns_number 9331
_diffrn_reflns_theta_full 27.11
_diffrn_reflns_theta_max 27.11
_diffrn_reflns_theta_min 1.90
_diffrn_standards_decay_% 0
_diffrn_standards_interval_count 0
_diffrn_standards_interval_time 0
_diffrn_standards_number 0
_exptl_absorpt_coefficient_mu 0.289
_exptl_absorpt_correction_type none
_exptl_crystal_colour Colourless
_exptl_crystal_density_diffrn 1.654
_exptl_crystal_density_method 'not measured'
_exptl_crystal_description Block
_exptl_crystal_F_000 664
_exptl_crystal_size_max 0.14
_exptl_crystal_size_mid 0.12
_exptl_crystal_size_min 0.08
_refine_diff_density_max 0.183
_refine_diff_density_min -0.331
_refine_ls_abs_structure_details '(Flack, 1983), 1230 Friedel pairs'
_refine_ls_abs_structure_Flack -0.10(7)
_refine_ls_extinction_method none
_refine_ls_goodness_of_fit_ref 0.962
_refine_ls_hydrogen_treatment refxyz
_refine_ls_matrix_type full
_refine_ls_number_parameters 223
_refine_ls_number_reflns 2832
_refine_ls_number_restraints 1
_refine_ls_restrained_S_all 0.962
_refine_ls_R_factor_all 0.0458
_refine_ls_R_factor_gt 0.0338
_refine_ls_shift/su_max 0.001
_refine_ls_shift/su_mean 0.000
_refine_ls_structure_factor_coef Fsqd
_refine_ls_weighting_details 'calc w = 1/[\s^2^(Fo^2^)+(0.0332P)^2^] where P = (Fo^2^+2Fc^2^)/3'
_refine_ls_weighting_scheme calc
_refine_ls_wR_factor_gt 0.0667
_refine_ls_wR_factor_ref 0.0699
_reflns_number_gt 2355
_reflns_number_total 2832
_reflns_threshold_expression I>2\s(I)
_cod_data_source_file ci6265.cif
_cod_data_source_block I
_cod_depositor_comments
;
The following automatic conversions were performed:
'_symmetry_cell_setting' value 'Orthorhombic' changed to 'orthorhombic'
according to '/home/saulius/struct/CIF-dictionaries/cif_core.dic'
dictionary named 'cif_core.dic' version 2.4.1 from 2010-06-29.

Automatic conversion script
Id: cif_fix_enum 1527 2010-12-29 10:47:43Z saulius 

The following automatic conversions were performed:

'_chemical_melting_point' value '358-360' was changed to '359.0(10)'
- the average value was taken and precision was estimated.

Automatic conversion script
Id: cif_fix_values 1646 2011-03-28 12:23:43Z adriana 

The following automatic conversions were performed:

'_chemical_melting_point' value '358-360' was changed to '359.0(10)'
- the average value was taken and precision was
estimated.

'_symmetry_cell_setting' value 'Orthorhombic' changed to
'orthorhombic' according to
/home/saulius/struct/CIF-dictionaries/cif_core.dic dictionary named
'cif_core.dic' version 2.4.1 from 2010-06-29.

Automatic conversion script
Id: cif_fix_values 1715 2011-07-08 13:25:40Z adriana 
;
_cod_database_code 2202497
_cod_database_fobs_code 2202497

loop_
_symmetry_equiv_pos_as_xyz
'x, y, z'
'-x, -y, z+1/2'
'x+1/2, -y+1/2, z'
'-x+1/2, y+1/2, z+1/2'

loop_
_atom_site_label
_atom_site_fract_x
_atom_site_fract_y
_atom_site_fract_z
_atom_site_U_iso_or_equiv
_atom_site_adp_type
_atom_site_calc_flag
_atom_site_refinement_flags
_atom_site_occupancy
_atom_site_disorder_assembly
_atom_site_disorder_group
_atom_site_type_symbol
C1 0.10099(11) 0.59508(17) 0.7938(5) 0.0226(5) Uani d . 1 . . C
C2 0.09759(12) 0.68560(18) 0.6474(5) 0.0263(5) Uani d . 1 . . C
H2 0.0626(12) 0.7325(19) 0.674(5) 0.032 Uiso d . 1 . . H
C3 0.14536(12) 0.70336(18) 0.4570(5) 0.0290(6) Uani d . 1 . . C
H3 0.1449(12) 0.7663(19) 0.347(5) 0.035 Uiso d . 1 . . H
C4 0.19539(12) 0.62919(18) 0.4122(5) 0.0270(5) Uani d . 1 . . C
H4 0.2278(12) 0.6363(19) 0.279(5) 0.032 Uiso d . 1 . . H
C5 0.19640(10) 0.53812(16) 0.5619(4) 0.0219(5) Uani d . 1 . . C
C6 0.14998(10) 0.51890(17) 0.7576(4) 0.0210(5) Uani d . 1 . . C
H6 0.1521(11) 0.4514(17) 0.869(5) 0.025 Uiso d . 1 . . H
C7 0.35510(10) 0.57182(16) 0.6233(4) 0.0206(5) Uani d . 1 . . C
C8 0.34033(11) 0.66443(18) 0.7508(5) 0.0253(5) Uani d . 1 . . C
H8 0.3064(12) 0.6656(17) 0.885(5) 0.030 Uiso d . 1 . . H
C9 0.37541(11) 0.75507(18) 0.6868(5) 0.0275(5) Uani d . 1 . . C
H9 0.3655(12) 0.818(2) 0.779(5) 0.033 Uiso d . 1 . . H
C10 0.42276(10) 0.75352(17) 0.4901(6) 0.0258(5) Uani d . 1 . . C
H10 0.4449(11) 0.8149(19) 0.441(5) 0.031 Uiso d . 1 . . H
C11 0.43749(11) 0.66092(18) 0.3604(5) 0.0239(5) Uani d . 1 . . C
H11 0.4698(12) 0.6597(17) 0.235(5) 0.029 Uiso d . 1 . . H
C12 0.40411(10) 0.57001(16) 0.4328(4) 0.0204(5) Uani d . 1 . . C
S1 0.25954(2) 0.44364(4) 0.50573(12) 0.02233(12) Uani d . 1 . . S
O1 0.00775(8) 0.64556(11) 1.0301(4) 0.0348(4) Uani d . 1 . . O
O2 0.05613(8) 0.49898(12) 1.1363(3) 0.0321(4) Uani d . 1 . . O
O3 0.28079(8) 0.45294(12) 0.2416(3) 0.0293(4) Uani d . 1 . . O
O4 0.24002(7) 0.34518(12) 0.6120(3) 0.0277(4) Uani d . 1 . . O
O5 0.31924(7) 0.48061(11) 0.6923(3) 0.0225(3) Uani d . 1 . . O
O6 0.42793(8) 0.39240(12) 0.4488(3) 0.0332(4) Uani d . 1 . . O
O7 0.44083(8) 0.47339(13) 0.0786(3) 0.0340(4) Uani d . 1 . . O
N1 0.05125(8) 0.57834(14) 1.0011(4) 0.0261(4) Uani d . 1 . . N
N2 0.42532(8) 0.47095(15) 0.3104(4) 0.0247(4) Uani d . 1 . . N

loop_
_atom_site_aniso_label
_atom_site_aniso_U_11
_atom_site_aniso_U_22
_atom_site_aniso_U_33
_atom_site_aniso_U_12
_atom_site_aniso_U_13
_atom_site_aniso_U_23
C1 0.0213(11) 0.0237(12) 0.0229(12) -0.0054(9) 0.0008(10) -0.0047(9)
C2 0.0271(11) 0.0213(12) 0.0305(14) 0.0014(9) -0.0046(11) -0.0024(10)
C3 0.0331(12) 0.0222(12) 0.0318(16) -0.0029(9) -0.0016(12) 0.0047(10)
C4 0.0262(12) 0.0313(13) 0.0234(12) -0.0065(10) 0.0001(10) 0.0051(10)
C5 0.0212(10) 0.0217(11) 0.0228(13) -0.0018(8) -0.0046(9) -0.0016(8)
C6 0.0213(10) 0.0197(11) 0.0220(12) -0.0034(8) -0.0028(10) -0.0009(10)
C7 0.0185(10) 0.0243(12) 0.0189(11) -0.0011(8) -0.0050(9) 0.0040(9)
C8 0.0224(11) 0.0319(14) 0.0216(12) 0.0006(9) 0.0045(10) -0.0012(10)
C9 0.0282(11) 0.0240(12) 0.0303(13) 0.0016(9) 0.0005(11) -0.0061(11)
C10 0.0212(10) 0.0236(11) 0.0326(12) -0.0023(8) -0.0002(12) 0.0022(12)
C11 0.0201(11) 0.0285(13) 0.0231(12) 0.0020(9) 0.0036(10) 0.0022(10)
C12 0.0187(10) 0.0217(11) 0.0207(13) 0.0042(8) -0.0020(9) -0.0016(8)
S1 0.0208(2) 0.0247(3) 0.0215(2) -0.0013(2) 0.0002(3) -0.0018(3)
O1 0.0314(8) 0.0342(9) 0.0389(10) 0.0074(7) 0.0056(9) -0.0076(9)
O2 0.0351(9) 0.0296(9) 0.0318(9) -0.0017(7) 0.0097(8) 0.0048(8)
O3 0.0267(8) 0.0404(10) 0.0209(9) -0.0005(7) 0.0009(7) -0.0045(7)
O4 0.0265(8) 0.0225(8) 0.0340(9) -0.0003(6) 0.0003(8) -0.0024(6)
O5 0.0226(7) 0.0242(8) 0.0205(8) -0.0044(6) -0.0010(7) 0.0030(6)
O6 0.0344(9) 0.0207(8) 0.0444(13) 0.0043(6) -0.0065(8) -0.0020(8)
O7 0.0285(9) 0.0438(10) 0.0299(11) 0.0031(7) 0.0064(8) -0.0103(8)
N1 0.0269(9) 0.0273(10) 0.0241(9) -0.0020(7) 0.0010(11) -0.0083(10)
N2 0.0165(9) 0.0264(11) 0.0313(12) 0.0000(7) 0.0003(9) -0.0070(9)

loop_
_atom_type_symbol
_atom_type_description
_atom_type_scat_dispersion_real
_atom_type_scat_dispersion_imag
_atom_type_scat_source
C C 0.0033 0.0016 'International Tables Vol C Tables 4.2.6.8 and 6.1.1.4'
H H 0.0000 0.0000 'International Tables Vol C Tables 4.2.6.8 and 6.1.1.4'
N N 0.0061 0.0033 'International Tables Vol C Tables 4.2.6.8 and 6.1.1.4'
O O 0.0106 0.0060 'International Tables Vol C Tables 4.2.6.8 and 6.1.1.4'
S S 0.1246 0.1234 'International Tables Vol C Tables 4.2.6.8 and 6.1.1.4'

loop_
_geom_angle_atom_site_label_1
_geom_angle_atom_site_label_2
_geom_angle_atom_site_label_3
_geom_angle
_geom_angle_publ_flag
C2 C1 C6 123.0(2) ?
C2 C1 N1 118.9(2) ?
C6 C1 N1 118.13(19) ?
C1 C2 C3 119.2(2) ?
C1 C2 H2 119.6(16) ?
C3 C2 H2 121.2(16) ?
C2 C3 C4 120.0(2) ?
C2 C3 H3 122.3(15) ?
C4 C3 H3 117.7(15) ?
C5 C4 C3 118.9(2) ?
C5 C4 H4 117.9(15) ?
C3 C4 H4 123.1(15) ?
C6 C5 C4 122.5(2) ?
C6 C5 S1 118.39(16) ?
C4 C5 S1 119.14(17) ?
C5 C6 C1 116.4(2) ?
C5 C6 H6 121.3(13) ?
C1 C6 H6 122.3(13) ?
C8 C7 C12 120.06(19) ?
C8 C7 O5 118.36(19) ?
C12 C7 O5 121.58(18) ?
C7 C8 C9 119.2(2) ?
C7 C8 H8 120.1(14) ?
C9 C8 H8 120.7(14) ?
C10 C9 C8 120.4(2) ?
C10 C9 H9 121.2(15) ?
C8 C9 H9 118.4(15) ?
C9 C10 C11 120.5(2) ?
C9 C10 H10 120.6(15) ?
C11 C10 H10 118.9(15) ?
C10 C11 C12 118.6(2) ?
C10 C11 H11 120.3(15) ?
C12 C11 H11 121.0(14) ?
C7 C12 C11 121.07(19) ?
C7 C12 N2 121.34(18) ?
C11 C12 N2 117.49(19) ?
O4 S1 O3 121.34(10) y
O4 S1 O5 103.53(9) y
O3 S1 O5 108.83(9) y
O4 S1 C5 109.93(9) y
O3 S1 C5 108.15(10) y
O5 S1 C5 103.59(9) y
C7 O5 S1 118.08(13) y
O1 N1 O2 124.0(2) y
O1 N1 C1 117.7(2) y
O2 N1 C1 118.28(16) y
O6 N2 O7 124.76(19) y
O6 N2 C12 117.54(18) y
O7 N2 C12 117.67(19) y

loop_
_geom_bond_atom_site_label_1
_geom_bond_atom_site_label_2
_geom_bond_site_symmetry_2
_geom_bond_distance
_geom_bond_publ_flag
C1 C2 . 1.376(3) ?
C1 C6 . 1.389(3) ?
C1 N1 . 1.471(3) y
C2 C3 . 1.384(3) ?
C2 H2 . 0.93(2) ?
C3 C4 . 1.393(3) ?
C3 H3 . 0.98(3) ?
C4 C5 . 1.389(3) ?
C4 H4 . 0.94(3) ?
C5 C6 . 1.388(3) ?
C5 S1 . 1.765(2) y
C6 H6 . 1.03(2) ?
C7 C8 . 1.378(3) ?
C7 C12 . 1.383(3) ?
C7 O5 . 1.408(2) y
C8 C9 . 1.388(3) ?
C8 H8 . 0.97(2) ?
C9 C10 . 1.383(3) ?
C9 H9 . 0.95(3) ?
C10 C11 . 1.383(3) ?
C10 H10 . 0.93(2) ?
C11 C12 . 1.384(3) ?
C11 H11 . 0.91(2) ?
C12 N2 . 1.469(3) y
S1 O4 . 1.4195(16) y
S1 O3 . 1.4250(16) y
S1 O5 . 1.5992(16) y
O1 N1 . 1.227(2) y
O2 N1 . 1.228(2) y
O6 N2 . 1.226(2) y
O7 N2 . 1.229(3) y

loop_
_geom_hbond_atom_site_label_D
_geom_hbond_atom_site_label_H
_geom_hbond_atom_site_label_A
_geom_hbond_site_symmetry_A
_geom_hbond_distance_DH
_geom_hbond_distance_HA
_geom_hbond_distance_DA
_geom_hbond_angle_DHA
_geom_hbond_publ_flag
C2 H2 O1 . 0.93(2) 2.40(3) 2.708(3) 99.2(18) y
C4 H4 O3 . 0.94(3) 2.57(2) 2.948(3) 104.5(17) y
C6 H6 O2 . 1.03(2) 2.43(2) 2.711(3) 94.2(14) y
C6 H6 O4 . 1.03(2) 2.58(2) 2.944(3) 100.4(16) y
C11 H11 O7 . 0.91(2) 2.57(2) 2.788(3) 94.4(16) y
C8 H8 O4 4 0.97(2) 2.72(2) 3.359(3) 123.8(17) y
C9 H9 O4 4 0.95(3) 2.73(3) 3.374(3) 125.3(18) y
C2 H2 O6 4 0.93(2) 2.48(2) 3.092(3) 123.5(18) y
C3 H3 O6 4_554 0.98(3) 2.98(3) 3.836(3) 147.1(19) y
C3 H3 O4 4_554 0.98(3) 2.78(3) 3.409(3) 122.5(18) y
C9 H9 O2 4_554 0.95(3) 2.88(2) 3.398(3) 115.6(18) y
C4 H4 O4 4_554 0.94(3) 2.86(2) 3.401(3) 117.3(18) y
C10 H10 O2 4_554 0.93(2) 2.54(2) 3.236(3) 131.4(18) y
C3 H3 O5 4_554 0.98(3) 2.93(2) 3.842(3) 156(2) y
C10 H10 O1 3_564 0.93(2) 2.51(2) 3.177(3) 129.2(19) y
C11 H11 O1 3_564 0.91(2) 2.79(2) 3.300(3) 116.2(17) y
C11 H11 O6 2_664 0.91(2) 2.60(2) 3.484(3) 163.5(19) y

loop_
_geom_torsion_atom_site_label_1
_geom_torsion_atom_site_label_2
_geom_torsion_atom_site_label_3
_geom_torsion_atom_site_label_4
_geom_torsion
_geom_torsion_publ_flag
C6 C1 C2 C3 -0.9(3) ?
N1 C1 C2 C3 178.1(2) ?
C1 C2 C3 C4 1.2(3) ?
C2 C3 C4 C5 -0.2(3) ?
C3 C4 C5 C6 -1.1(3) ?
C3 C4 C5 S1 179.86(18) ?
C4 C5 C6 C1 1.3(3) ?
S1 C5 C6 C1 -179.63(16) ?
C2 C1 C6 C5 -0.3(3) ?
N1 C1 C6 C5 -179.35(18) ?
C12 C7 C8 C9 -0.4(3) ?
O5 C7 C8 C9 179.6(2) ?
C7 C8 C9 C10 2.6(3) ?
C8 C9 C10 C11 -2.2(4) ?
C9 C10 C11 C12 -0.3(4) ?
C8 C7 C12 C11 -2.2(3) ?
O5 C7 C12 C11 177.80(19) ?
C8 C7 C12 N2 174.3(2) ?
O5 C7 C12 N2 -5.7(3) ?
C10 C11 C12 C7 2.5(3) ?
C10 C11 C12 N2 -174.1(2) ?
C6 C5 S1 O4 19.79(19) ?
C4 C5 S1 O4 -161.09(17) ?
C6 C5 S1 O3 154.30(16) ?
C4 C5 S1 O3 -26.6(2) ?
C6 C5 S1 O5 -90.30(17) ?
C4 C5 S1 O5 88.81(18) ?
C8 C7 O5 S1 101.3(2) ?
C12 C7 O5 S1 -78.7(2) ?
O4 S1 O5 C7 173.34(15) ?
O3 S1 O5 C7 43.00(16) ?
C5 S1 O5 C7 -71.90(16) y
C2 C1 N1 O1 1.6(3) ?
C6 C1 N1 O1 -179.3(2) ?
C2 C1 N1 O2 -177.6(2) ?
C6 C1 N1 O2 1.5(3) ?
C7 C12 N2 O6 -36.8(3) ?
C11 C12 N2 O6 139.80(19) ?
C7 C12 N2 O7 145.0(2) ?
C11 C12 N2 O7 -38.3(3) ?

loop_
_cod_related_entry_id
_cod_related_entry_database
_cod_related_entry_code
1 ChemSpider 21131531
